data_4079090
loop_
_publ_author_name
'Engerer, Laura K.'
'Carlson, Christin N.'
'Hanusa, Timothy P.'
'Brennessel, William W.'
'Young, Victor G.'

_publ_section_title
;
 \s- vs \p-Bonding in Manganese(II) Allyl Complexes
;
_journal_issue 17
_journal_name_full Organometallics
_journal_page_first 6131
_journal_paper_doi 10.1021/om300478v
_journal_volume 31
_journal_year 2012
_chemical_absolute_configuration unk
_chemical_formula_moiety 'C26 H58 Mn O2 Si4'
_chemical_formula_sum 'C26 H58 Mn O2 Si4'
_chemical_formula_weight 570.02
_chemical_name_common 02082
_chemical_name_systematic
; 
 ? 
;
_space_group_IT_number 152
_symmetry_cell_setting trigonal
_symmetry_space_group_name_Hall 'P 31 2"'
_symmetry_space_group_name_H-M 'P 31 2 1'
_atom_sites_solution_hydrogens geom
_atom_sites_solution_primary direct
_atom_sites_solution_secondary difmap
_audit_creation_method SHELXL-97
_cell_angle_alpha 90.00
_cell_angle_beta 90.00
_cell_angle_gamma 120.00
_cell_formula_units_Z 3
_cell_length_a 9.820(1)
_cell_length_b 9.820(1)
_cell_length_c 32.530(8)
_cell_measurement_reflns_used 3758
_cell_measurement_temperature 173(2)
_cell_volume 2716.7(8)
_computing_cell_refinement 'SAINT, Bruker'
_computing_data_collection 'SMART, Bruker'
_computing_data_reduction 'SAINT, Bruker'
_computing_molecular_graphics 'SHELXTL, Bruker'
_computing_structure_refinement SHELXL-97
_computing_structure_solution SIR97
_diffrn_ambient_temperature 173(2)
_diffrn_measured_fraction_theta_full 1.000
_diffrn_measured_fraction_theta_max 1.000
_diffrn_measurement_device_type 'Bruker SMART Platform CCD'
_diffrn_measurement_method 'area detector, omega scans'
_diffrn_radiation_monochromator graphite
_diffrn_radiation_source 'fine-focus sealed tube'
_diffrn_radiation_type MoK\a
_diffrn_radiation_wavelength 0.71073
_diffrn_reflns_av_R_equivalents 0.0311
_diffrn_reflns_av_sigmaI/netI 0.0226
_diffrn_reflns_limit_h_max 8
_diffrn_reflns_limit_h_min -11
_diffrn_reflns_limit_k_max 11
_diffrn_reflns_limit_k_min -11
_diffrn_reflns_limit_l_max 36
_diffrn_reflns_limit_l_min -38
_diffrn_reflns_number 16226
_diffrn_reflns_theta_full 25.06
_diffrn_reflns_theta_max 25.06
_diffrn_reflns_theta_min 1.88
_exptl_absorpt_coefficient_mu 0.515
_exptl_absorpt_correction_T_max 1.000000
_exptl_absorpt_correction_T_min 0.899735
_exptl_absorpt_correction_type multi-scan
_exptl_absorpt_process_details 'SADABS, R. Blessing, 1995'
_exptl_crystal_colour colorless
_exptl_crystal_density_diffrn 1.045
_exptl_crystal_density_method 'not measured'
_exptl_crystal_description block
_exptl_crystal_F_000 933
_exptl_crystal_size_max 0.33
_exptl_crystal_size_mid 0.21
_exptl_crystal_size_min 0.19
_refine_diff_density_max 0.227
_refine_diff_density_min -0.138
_refine_diff_density_rms 0.036
_refine_ls_abs_structure_details 'Flack H D (1983), Acta Cryst. A39, 876-881'
_refine_ls_abs_structure_Flack 0.43(2)
_refine_ls_extinction_method none
_refine_ls_goodness_of_fit_ref 1.004
_refine_ls_hydrogen_treatment mixed
_refine_ls_matrix_type full
_refine_ls_number_parameters 179
_refine_ls_number_reflns 3218
_refine_ls_number_restraints 28
_refine_ls_restrained_S_all 1.012
_refine_ls_R_factor_all 0.0362
_refine_ls_R_factor_gt 0.0330
_refine_ls_shift/su_max 0.000
_refine_ls_shift/su_mean 0.000
_refine_ls_structure_factor_coef Fsqd
_refine_ls_weighting_details 'calc w=1/[\s^2^(Fo^2^)+(0.0483P)^2^+0.7784P] where P=(Fo^2^+2Fc^2^)/3'
_refine_ls_weighting_scheme calc
_refine_ls_wR_factor_gt 0.0833
_refine_ls_wR_factor_ref 0.0855
_reflns_number_gt 3006
_reflns_number_total 3218
_reflns_threshold_expression >2sigma(I)
_cod_data_source_file om300478v_si_002.cif
_cod_data_source_block 02082
_cod_original_sg_symbol_H-M P3(1)21
_cod_database_code 4079090

loop_
_symmetry_equiv_pos_as_xyz
'x, y, z'
'-y, x-y, z+1/3'
'-x+y, -x, z+2/3'
'y, x, -z'
'x-y, -y, -z+2/3'
'-x, -x+y, -z+1/3'

loop_
_atom_site_label
_atom_site_type_symbol
_atom_site_fract_x
_atom_site_fract_y
_atom_site_fract_z
_atom_site_U_iso_or_equiv
_atom_site_adp_type
_atom_site_occupancy
_atom_site_symmetry_multiplicity
_atom_site_calc_flag
_atom_site_refinement_flags
_atom_site_disorder_assembly
_atom_site_disorder_group
Mn1 Mn 0.18638(5) 0.18638(5) 0.0000 0.03675(13) Uani 1 2 d S A .
C1 C 0.1501(3) 0.3843(3) 0.01106(7) 0.0412(5) Uani 1 1 d . . .
H1 H 0.039(3) 0.336(3) 0.0146(6) 0.033(6) Uiso 1 1 d . . .
C2 C 0.2313(3) 0.4618(3) 0.04939(7) 0.0405(5) Uani 1 1 d . A .
H2 H 0.343(3) 0.518(3) 0.0489(7) 0.045(7) Uiso 1 1 d . . .
C3 C 0.1728(3) 0.4663(3) 0.08611(7) 0.0453(6) Uani 1 1 d . . .
H3 H 0.071(3) 0.422(3) 0.0888(7) 0.033(6) Uiso 1 1 d . . .
Si1 Si 0.2150(5) 0.5144(5) -0.03380(16) 0.0553(5) Uani 0.815(11) 1 d PDU A 1
C4 C 0.1271(11) 0.6458(9) -0.03419(18) 0.104(2) Uani 0.815(11) 1 d PDU A 1
H4A H 0.1661 0.7157 -0.0581 0.156 Uiso 0.815(11) 1 calc PR A 1
H4B H 0.1570 0.7089 -0.0090 0.156 Uiso 0.815(11) 1 calc PR A 1
H4C H 0.0122 0.5814 -0.0357 0.156 Uiso 0.815(11) 1 calc PR A 1
C5 C 0.1763(11) 0.4117(15) -0.0844(3) 0.0762(18) Uani 0.815(11) 1 d PDU A 1
H5A H 0.2152 0.4895 -0.1066 0.114 Uiso 0.815(11) 1 calc PR A 1
H5B H 0.0629 0.3408 -0.0878 0.114 Uiso 0.815(11) 1 calc PR A 1
H5C H 0.2304 0.3507 -0.0854 0.114 Uiso 0.815(11) 1 calc PR A 1
C6 C 0.4361(7) 0.6518(7) -0.03219(17) 0.098(2) Uani 0.815(11) 1 d PDU A 1
H6A H 0.4687 0.7221 -0.0561 0.147 Uiso 0.815(11) 1 calc PR A 1
H6B H 0.4893 0.5899 -0.0328 0.147 Uiso 0.815(11) 1 calc PR A 1
H6C H 0.4643 0.7144 -0.0069 0.147 Uiso 0.815(11) 1 calc PR A 1
Si1' Si 0.206(2) 0.532(2) -0.0339(8) 0.0553(5) Uani 0.185(11) 1 d PDU A 5
C4' C 0.034(3) 0.563(4) -0.0425(9) 0.104(2) Uani 0.185(11) 1 d PDU A 5
H4'1 H 0.0537 0.6309 -0.0666 0.156 Uiso 0.185(11) 1 calc PR A 5
H4'2 H 0.0188 0.6138 -0.0183 0.156 Uiso 0.185(11) 1 calc PR A 5
H4'3 H -0.0616 0.4616 -0.0472 0.156 Uiso 0.185(11) 1 calc PR A 5
C5' C 0.215(5) 0.431(7) -0.0817(16) 0.0762(18) Uani 0.185(11) 1 d PDU A 5
H5'1 H 0.2422 0.5029 -0.1051 0.114 Uiso 0.185(11) 1 calc PR A 5
H5'2 H 0.1129 0.3373 -0.0865 0.114 Uiso 0.185(11) 1 calc PR A 5
H5'3 H 0.2958 0.4010 -0.0784 0.114 Uiso 0.185(11) 1 calc PR A 5
C6' C 0.395(3) 0.712(3) -0.0245(8) 0.098(2) Uani 0.185(11) 1 d PDU A 5
H6'1 H 0.4239 0.7811 -0.0485 0.147 Uiso 0.185(11) 1 calc PR A 5
H6'2 H 0.4768 0.6834 -0.0198 0.147 Uiso 0.185(11) 1 calc PR A 5
H6'3 H 0.3867 0.7660 -0.0003 0.147 Uiso 0.185(11) 1 calc PR A 5
Si2 Si 0.29101(9) 0.55806(9) 0.13261(2) 0.05045(19) Uani 1 1 d . A .
C7 C 0.2517(5) 0.4059(5) 0.17226(10) 0.0866(12) Uani 1 1 d . . .
H7A H 0.3227 0.4548 0.1956 0.130 Uiso 1 1 calc R A .
H7B H 0.2691 0.3242 0.1604 0.130 Uiso 1 1 calc R . .
H7C H 0.1425 0.3588 0.1816 0.130 Uiso 1 1 calc R . .
C8 C 0.5046(4) 0.6602(4) 0.12040(10) 0.0741(9) Uani 1 1 d . . .
H8A H 0.5654 0.7069 0.1455 0.111 Uiso 1 1 calc R A .
H8B H 0.5290 0.7431 0.1001 0.111 Uiso 1 1 calc R . .
H8C H 0.5319 0.5844 0.1091 0.111 Uiso 1 1 calc R . .
C9 C 0.2445(5) 0.7041(6) 0.15546(12) 0.1016(14) Uani 1 1 d . . .
H9A H 0.3072 0.7487 0.1804 0.152 Uiso 1 1 calc R A .
H9B H 0.1324 0.6520 0.1624 0.152 Uiso 1 1 calc R . .
H9C H 0.2694 0.7884 0.1356 0.152 Uiso 1 1 calc R . .
O1 O 0.0387(2) 0.0130(2) 0.04540(5) 0.0533(5) Uani 1 1 d U . .
C10 C -0.0282(4) 0.0379(4) 0.08173(9) 0.0650(8) Uani 1 1 d U A .
H10A H -0.1341 0.0224 0.0760 0.078 Uiso 1 1 calc R . .
H10B H 0.0395 0.1454 0.0926 0.078 Uiso 1 1 calc R . .
C11 C -0.0373(5) -0.0811(5) 0.11104(11) 0.0981(13) Uani 1 1 d U . .
H11A H 0.0597 -0.0379 0.1278 0.118 Uiso 1 1 calc R A .
H11B H -0.1284 -0.1155 0.1297 0.118 Uiso 1 1 calc R . .
C12 C -0.0550(6) -0.2104(5) 0.08626(13) 0.1086(15) Uani 1 1 d U A .
H12A H -0.1674 -0.2914 0.0837 0.130 Uiso 1 1 calc R . .
H12B H 0.0022 -0.2593 0.0988 0.130 Uiso 1 1 calc R . .
C13 C 0.0104(6) -0.1451(4) 0.04633(12) 0.1007(14) Uani 1 1 d U A .
H13A H 0.1100 -0.1456 0.0420 0.121 Uiso 1 1 calc R . .
H13B H -0.0642 -0.2083 0.0243 0.121 Uiso 1 1 calc R . .

loop_
_atom_site_aniso_label
_atom_site_aniso_U_11
_atom_site_aniso_U_22
_atom_site_aniso_U_33
_atom_site_aniso_U_23
_atom_site_aniso_U_13
_atom_site_aniso_U_12
Mn1 0.0401(2) 0.0401(2) 0.0274(2) -0.00049(10) 0.00049(10) 0.0180(2)
C1 0.0466(14) 0.0438(13) 0.0316(11) -0.0029(10) 0.0005(10) 0.0214(12)
C2 0.0436(14) 0.0386(12) 0.0382(12) -0.0013(10) 0.0010(11) 0.0197(11)
C3 0.0451(15) 0.0493(14) 0.0383(13) -0.0042(11) -0.0015(11) 0.0213(13)
Si1 0.0941(9) 0.0408(11) 0.0368(4) 0.0040(7) 0.0080(5) 0.0381(6)
C4 0.172(6) 0.098(5) 0.088(3) 0.020(3) 0.022(4) 0.102(5)
C5 0.134(6) 0.069(4) 0.037(2) 0.0068(16) 0.001(3) 0.059(5)
C6 0.110(3) 0.066(3) 0.077(3) 0.014(2) 0.031(3) 0.013(3)
Si1' 0.0941(9) 0.0408(11) 0.0368(4) 0.0040(7) 0.0080(5) 0.0381(6)
C4' 0.172(6) 0.098(5) 0.088(3) 0.020(3) 0.022(4) 0.102(5)
C5' 0.134(6) 0.069(4) 0.037(2) 0.0068(16) 0.001(3) 0.059(5)
C6' 0.110(3) 0.066(3) 0.077(3) 0.014(2) 0.031(3) 0.013(3)
Si2 0.0549(4) 0.0565(5) 0.0366(4) -0.0121(3) -0.0054(3) 0.0253(4)
C7 0.094(3) 0.090(3) 0.0466(17) 0.0046(16) -0.0144(16) 0.024(2)
C8 0.0600(19) 0.083(2) 0.0623(19) -0.0136(17) -0.0106(15) 0.0232(17)
C9 0.113(3) 0.131(4) 0.090(3) -0.065(3) -0.037(2) 0.083(3)
O1 0.0706(12) 0.0456(10) 0.0410(9) 0.0062(8) 0.0162(8) 0.0270(9)
C10 0.072(2) 0.0646(18) 0.0542(16) 0.0059(13) 0.0237(14) 0.0312(16)
C11 0.096(3) 0.111(3) 0.0566(19) 0.023(2) 0.0257(19) 0.029(3)
C12 0.129(4) 0.081(3) 0.114(3) 0.046(2) 0.033(3) 0.051(3)
C13 0.144(4) 0.0486(17) 0.093(2) 0.0108(17) 0.052(3) 0.036(2)

loop_
_atom_type_symbol
_atom_type_description
_atom_type_scat_dispersion_real
_atom_type_scat_dispersion_imag
_atom_type_scat_source
C C 0.0033 0.0016 'International Tables Vol C Tables 4.2.6.8 and 6.1.1.4'
H H 0.0000 0.0000 'International Tables Vol C Tables 4.2.6.8 and 6.1.1.4'
O O 0.0106 0.0060 'International Tables Vol C Tables 4.2.6.8 and 6.1.1.4'
Si Si 0.0817 0.0704 'International Tables Vol C Tables 4.2.6.8 and 6.1.1.4'
Mn Mn 0.3368 0.7283 'International Tables Vol C Tables 4.2.6.8 and 6.1.1.4'

loop_
_geom_angle_atom_site_label_1
_geom_angle_atom_site_label_2
_geom_angle_atom_site_label_3
_geom_angle
_geom_angle_site_symmetry_1
_geom_angle_site_symmetry_3
O1 Mn1 O1 86.87(10) 4 .
O1 Mn1 C1 106.59(8) 4 .
O1 Mn1 C1 104.17(8) . .
O1 Mn1 C1 104.17(8) 4 4
O1 Mn1 C1 106.59(8) . 4
C1 Mn1 C1 137.16(14) . 4
C2 C1 Si1 113.9(2) . .
C2 C1 Si1' 112.0(6) . .
C2 C1 Mn1 108.32(16) . .
Si1 C1 Mn1 109.67(17) . .
Si1' C1 Mn1 115.7(6) . .
C2 C1 H1 110.2(13) . .
Si1 C1 H1 111.0(13) . .
Si1' C1 H1 106.9(15) . .
Mn1 C1 H1 103.3(14) . .
C3 C2 C1 130.1(2) . .
C3 C2 H2 112.7(15) . .
C1 C2 H2 117.2(15) . .
C2 C3 Si2 125.0(2) . .
C2 C3 H3 118.7(15) . .
Si2 C3 H3 116.3(15) . .
C1 Si1 C5 114.8(5) . .
C1 Si1 C4 111.5(3) . .
C5 Si1 C4 109.0(4) . .
C1 Si1 C6 110.4(3) . .
C5 Si1 C6 105.0(3) . .
C4 Si1 C6 105.5(3) . .
Si1 C4 H4A 109.5 . .
Si1 C4 H4B 109.5 . .
H4A C4 H4B 109.5 . .
Si1 C4 H4C 109.5 . .
H4A C4 H4C 109.5 . .
H4B C4 H4C 109.5 . .
Si1 C5 H5A 109.5 . .
Si1 C5 H5B 109.5 . .
H5A C5 H5B 109.5 . .
Si1 C5 H5C 109.5 . .
H5A C5 H5C 109.5 . .
H5B C5 H5C 109.5 . .
Si1 C6 H6A 109.5 . .
Si1 C6 H6B 109.5 . .
H6A C6 H6B 109.5 . .
Si1 C6 H6C 109.5 . .
H6A C6 H6C 109.5 . .
H6B C6 H6C 109.5 . .
C6' Si1' C5' 110.6(17) . .
C6' Si1' C4' 115.6(14) . .
C5' Si1' C4' 104.4(16) . .
C6' Si1' C1 111.3(13) . .
C5' Si1' C1 107(3) . .
C4' Si1' C1 107.0(14) . .
Si1' C4' H4'1 109.5 . .
Si1' C4' H4'2 109.5 . .
H4'1 C4' H4'2 109.5 . .
Si1' C4' H4'3 109.5 . .
H4'1 C4' H4'3 109.5 . .
H4'2 C4' H4'3 109.5 . .
Si1' C5' H5'1 109.5 . .
Si1' C5' H5'2 109.5 . .
H5'1 C5' H5'2 109.5 . .
Si1' C5' H5'3 109.5 . .
H5'1 C5' H5'3 109.5 . .
H5'2 C5' H5'3 109.5 . .
Si1' C6' H6'1 109.5 . .
Si1' C6' H6'2 109.5 . .
H6'1 C6' H6'2 109.5 . .
Si1' C6' H6'3 109.5 . .
H6'1 C6' H6'3 109.5 . .
H6'2 C6' H6'3 109.5 . .
C3 Si2 C8 110.67(13) . .
C3 Si2 C7 110.42(14) . .
C8 Si2 C7 107.84(17) . .
C3 Si2 C9 111.49(15) . .
C8 Si2 C9 108.33(19) . .
C7 Si2 C9 108.0(2) . .
Si2 C7 H7A 109.5 . .
Si2 C7 H7B 109.5 . .
H7A C7 H7B 109.5 . .
Si2 C7 H7C 109.5 . .
H7A C7 H7C 109.5 . .
H7B C7 H7C 109.5 . .
Si2 C8 H8A 109.5 . .
Si2 C8 H8B 109.5 . .
H8A C8 H8B 109.5 . .
Si2 C8 H8C 109.5 . .
H8A C8 H8C 109.5 . .
H8B C8 H8C 109.5 . .
Si2 C9 H9A 109.5 . .
Si2 C9 H9B 109.5 . .
H9A C9 H9B 109.5 . .
Si2 C9 H9C 109.5 . .
H9A C9 H9C 109.5 . .
H9B C9 H9C 109.5 . .
C10 O1 C13 108.1(2) . .
C10 O1 Mn1 127.68(16) . .
C13 O1 Mn1 123.73(18) . .
O1 C10 C11 104.5(3) . .
O1 C10 H10A 110.9 . .
C11 C10 H10A 110.9 . .
O1 C10 H10B 110.9 . .
C11 C10 H10B 110.9 . .
H10A C10 H10B 108.9 . .
C12 C11 C10 105.6(3) . .
C12 C11 H11A 110.6 . .
C10 C11 H11A 110.6 . .
C12 C11 H11B 110.6 . .
C10 C11 H11B 110.6 . .
H11A C11 H11B 108.7 . .
C11 C12 C13 106.2(3) . .
C11 C12 H12A 110.5 . .
C13 C12 H12A 110.5 . .
C11 C12 H12B 110.5 . .
C13 C12 H12B 110.5 . .
H12A C12 H12B 108.7 . .
O1 C13 C12 107.6(3) . .
O1 C13 H13A 110.2 . .
C12 C13 H13A 110.2 . .
O1 C13 H13B 110.2 . .
C12 C13 H13B 110.2 . .
H13A C13 H13B 108.5 . .

loop_
_geom_bond_atom_site_label_1
_geom_bond_atom_site_label_2
_geom_bond_distance
_geom_bond_site_symmetry_2
Mn1 O1 2.1713(17) 4
Mn1 O1 2.1713(17) .
Mn1 C1 2.174(2) .
Mn1 C1 2.174(2) 4
C1 C2 1.470(3) .
C1 Si1 1.831(6) .
C1 Si1' 1.94(2) .
C1 H1 0.95(2) .
C2 C3 1.336(3) .
C2 H2 0.95(3) .
C3 Si2 1.845(3) .
C3 H3 0.87(3) .
Si1 C5 1.869(5) .
Si1 C4 1.877(5) .
Si1 C6 1.899(6) .
C4 H4A 0.9800 .
C4 H4B 0.9800 .
C4 H4C 0.9800 .
C5 H5A 0.9800 .
C5 H5B 0.9800 .
C5 H5C 0.9800 .
C6 H6A 0.9800 .
C6 H6B 0.9800 .
C6 H6C 0.9800 .
Si1' C6' 1.838(17) .
Si1' C5' 1.870(16) .
Si1' C4' 1.885(16) .
C4' H4'1 0.9800 .
C4' H4'2 0.9800 .
C4' H4'3 0.9800 .
C5' H5'1 0.9800 .
C5' H5'2 0.9800 .
C5' H5'3 0.9800 .
C6' H6'1 0.9800 .
C6' H6'2 0.9800 .
C6' H6'3 0.9800 .
Si2 C8 1.860(3) .
Si2 C7 1.862(3) .
Si2 C9 1.863(4) .
C7 H7A 0.9800 .
C7 H7B 0.9800 .
C7 H7C 0.9800 .
C8 H8A 0.9800 .
C8 H8B 0.9800 .
C8 H8C 0.9800 .
C9 H9A 0.9800 .
C9 H9B 0.9800 .
C9 H9C 0.9800 .
O1 C10 1.431(3) .
O1 C13 1.434(4) .
C10 C11 1.476(5) .
C10 H10A 0.9900 .
C10 H10B 0.9900 .
C11 C12 1.440(6) .
C11 H11A 0.9900 .
C11 H11B 0.9900 .
C12 C13 1.449(5) .
C12 H12A 0.9900 .
C12 H12B 0.9900 .
C13 H13A 0.9900 .
C13 H13B 0.9900 .

loop_
_geom_torsion_atom_site_label_1
_geom_torsion_atom_site_label_2
_geom_torsion_atom_site_label_3
_geom_torsion_atom_site_label_4
_geom_torsion
_geom_torsion_site_symmetry_1
O1 Mn1 C1 C2 163.82(16) 4
O1 Mn1 C1 C2 72.87(18) .
C1 Mn1 C1 C2 -61.99(16) 4
O1 Mn1 C1 Si1 -71.32(19) 4
O1 Mn1 C1 Si1 -162.27(18) .
C1 Mn1 C1 Si1 62.87(17) 4
O1 Mn1 C1 Si1' -69.4(7) 4
O1 Mn1 C1 Si1' -160.4(7) .
C1 Mn1 C1 Si1' 64.8(7) 4
Si1 C1 C2 C3 128.3(3) .
Si1' C1 C2 C3 121.8(7) .
Mn1 C1 C2 C3 -109.3(3) .
C1 C2 C3 Si2 175.6(2) .
C2 C1 Si1 C5 157.7(4) .
Si1' C1 Si1 C5 -128(7) .
Mn1 C1 Si1 C5 36.2(4) .
C2 C1 Si1 C4 -77.7(4) .
Si1' C1 Si1 C4 -4(7) .
Mn1 C1 Si1 C4 160.7(4) .
C2 C1 Si1 C6 39.2(4) .
Si1' C1 Si1 C6 113(7) .
Mn1 C1 Si1 C6 -82.3(3) .
C2 C1 Si1' C6' 22.1(15) .
Si1 C1 Si1' C6' -86(7) .
Mn1 C1 Si1' C6' -102.8(14) .
C2 C1 Si1' C5' 143.3(15) .
Si1 C1 Si1' C5' 35(7) .
Mn1 C1 Si1' C5' 18.4(16) .
C2 C1 Si1' C4' -105.1(13) .
Si1 C1 Si1' C4' 146(8) .
Mn1 C1 Si1' C4' 130.1(13) .
C2 C3 Si2 C8 5.3(3) .
C2 C3 Si2 C7 -114.1(3) .
C2 C3 Si2 C9 125.9(3) .
O1 Mn1 O1 C10 -123.4(3) 4
C1 Mn1 O1 C10 -17.1(2) .
C1 Mn1 O1 C10 132.7(2) 4
O1 Mn1 O1 C13 65.8(3) 4
C1 Mn1 O1 C13 172.1(3) .
C1 Mn1 O1 C13 -38.1(3) 4
C13 O1 C10 C11 22.5(4) .
Mn1 O1 C10 C11 -149.5(2) .
O1 C10 C11 C12 -28.8(4) .
C10 C11 C12 C13 24.2(5) .
C10 O1 C13 C12 -7.9(5) .
Mn1 O1 C13 C12 164.5(3) .
C11 C12 C13 O1 -10.4(6) .
